data_7023405
loop_
_publ_author_name
'Aragoni, M. Carla'
'Arca, Massimiliano'
'Bencini, Andrea'
'Caltagirone, Claudia'
'Garau, Alessandra'
'Isaia, Francesco'
'Light, Mark E.'
'Lippolis, Vito'
'Lodeiro, Carlos'
'Mameli, Marta'
'Montis, Riccardo'
'Mostallino, M. Cristina'
'Pintus, Anna'
'Puccioni, Stefano'

_publ_section_title
;
 Zn2+/Cd2+ optical discrimination by fluorescent chemosensors based on
 8-hydroxyquinoline derivatives and sulfur-containing macrocyclic units.
;
_journal_issue 40
_journal_name_full 'Dalton transactions (Cambridge, England : 2003)'
_journal_page_first 14516
_journal_page_last 14530
_journal_paper_doi 10.1039/c3dt51292d
_journal_volume 42
_journal_year 2013
_chemical_formula_moiety 'C36 H46 Cl2 N4 O2 S6 Zn, 2(B F4) ,H2 O'
_chemical_formula_sum 'C36 H48 B2 Cl2 F8 N4 O3 S6 Zn'
_chemical_formula_weight 1087.03
_chemical_name_systematic
;
?
;
_space_group_IT_number 15
_symmetry_cell_setting monoclinic
_symmetry_space_group_name_Hall '-C 2yc'
_symmetry_space_group_name_H-M 'C 1 2/c 1'
_atom_sites_solution_hydrogens geom
_atom_sites_solution_primary direct
_atom_sites_solution_secondary difmap
_audit_creation_method SHELXL-97
_cell_angle_alpha 90.00
_cell_angle_beta 105.220(2)
_cell_angle_gamma 90.00
_cell_formula_units_Z 4
_cell_length_a 20.349(4)
_cell_length_b 9.0314(16)
_cell_length_c 25.901(5)
_cell_measurement_reflns_used 8097
_cell_measurement_temperature 100(2)
_cell_measurement_theta_max 31.4
_cell_measurement_theta_min 2.7
_cell_volume 4593.1(15)
_computing_cell_refinement
;
CrystalClear-SM Expert 2.0 r7 (Rigaku, 2011)
;
_computing_data_collection
;
CrystalClear-SM Expert 2.0 r7 (Rigaku, 2011)
;
_computing_data_reduction
;
CrystalClear-SM Expert 2.0 r7 (Rigaku, 2011)
;
_computing_molecular_graphics
;
Images generated using CrystalMaker: a crystal and molecular
structures program for Mac and Windows. CrystalMaker Software Ltd,
Oxford, England (www.crystalmaker.com)
;
_computing_publication_material 'WINGX (Farrugia, 1998)'
_computing_structure_refinement 'SHELXL-97 (Sheldrick, 2008)'
_computing_structure_solution 'SHELXS-97 (Sheldrick, 1997)'
_diffrn_ambient_temperature 100(2)
_diffrn_detector 'CCD plate'
_diffrn_detector_area_resol_mean 28.5714
_diffrn_detector_type 'Rigaku HG Saturn724+ (2x2 bin mode)'
_diffrn_measured_fraction_theta_full 0.997
_diffrn_measured_fraction_theta_max 0.997
_diffrn_measurement_device 'four-circle \k diffractometer'
_diffrn_measurement_device_type 'Rigaku AFC12 (Right)'
_diffrn_measurement_method 'profile data from \w-scans'
_diffrn_measurement_specimen_support 'MiTeGen MicroMesh'
_diffrn_radiation_collimation 'Confocal mirrors, HF Varimax '
_diffrn_radiation_type MoK\a
_diffrn_radiation_wavelength 0.71075
_diffrn_reflns_av_R_equivalents 0.1506
_diffrn_reflns_av_sigmaI/netI 0.0827
_diffrn_reflns_limit_h_max 24
_diffrn_reflns_limit_h_min -24
_diffrn_reflns_limit_k_max 10
_diffrn_reflns_limit_k_min -10
_diffrn_reflns_limit_l_max 29
_diffrn_reflns_limit_l_min -30
_diffrn_reflns_number 18569
_diffrn_reflns_theta_full 25.02
_diffrn_reflns_theta_max 25.02
_diffrn_reflns_theta_min 2.96
_diffrn_source 'Rotating Anode'
_diffrn_source_current 55.0
_diffrn_source_power 2.475
_diffrn_source_voltage 45.0
_exptl_absorpt_coefficient_mu 0.997
_exptl_absorpt_correction_T_max 1.000
_exptl_absorpt_correction_T_min 0.766
_exptl_absorpt_correction_type multi-scan
_exptl_absorpt_process_details
;
Jacobson, R. (1998). REQAB. Private communication to the
Rigaku Corporation, Tokyo, Japan.
;
_exptl_crystal_colour Yellow
_exptl_crystal_density_diffrn 1.572
_exptl_crystal_density_method 'not measured'
_exptl_crystal_description Block
_exptl_crystal_F_000 2232
_exptl_crystal_size_max 0.08
_exptl_crystal_size_mid 0.08
_exptl_crystal_size_min 0.05
_refine_diff_density_max 1.273
_refine_diff_density_min -0.631
_refine_diff_density_rms 0.083
_refine_ls_extinction_method none
_refine_ls_goodness_of_fit_ref 1.097
_refine_ls_hydrogen_treatment mixed
_refine_ls_matrix_type full
_refine_ls_number_parameters 287
_refine_ls_number_reflns 4051
_refine_ls_number_restraints 0
_refine_ls_restrained_S_all 1.097
_refine_ls_R_factor_all 0.0422
_refine_ls_R_factor_gt 0.0403
_refine_ls_shift/su_max 0.001
_refine_ls_shift/su_mean 0.000
_refine_ls_structure_factor_coef Fsqd
_refine_ls_weighting_details 'calc w=1/[\s^2^(Fo^2^)+(0.0235P)^2^+6.3116P] where P=(Fo^2^+2Fc^2^)/3'
_refine_ls_weighting_scheme calc
_refine_ls_wR_factor_gt 0.1057
_refine_ls_wR_factor_ref 0.1074
_reflns_number_gt 3844
_reflns_number_total 4051
_reflns_threshold_expression >2\s(I)
_cod_data_source_file c3dt51292d.txt
_cod_data_source_block '[Zn(L1)2H2O](BF4)2'
_cod_depositor_comments
;
The following automatic conversions were performed:

'_symmetry_cell_setting' value 'Monoclinic' changed to 'monoclinic'
according to /home/saulius/struct/CIF-dictionaries/cif_core.dic
dictionary named 'cif_core.dic' version 2.4.2 from 2011-04-26.

Automatic conversion script
Id: cif_fix_values 1891 2012-01-12 08:04:46Z andrius 
;
_cod_original_sg_symbol_H-M C2/c
_cod_database_code 7023405

loop_
_symmetry_equiv_pos_as_xyz
'x, y, z'
'-x, y, -z+1/2'
'x+1/2, y+1/2, z'
'-x+1/2, y+1/2, -z+1/2'
'-x, -y, -z'
'x, -y, z-1/2'
'-x+1/2, -y+1/2, -z'
'x+1/2, -y+1/2, z-1/2'

loop_
_atom_site_label
_atom_site_type_symbol
_atom_site_fract_x
_atom_site_fract_y
_atom_site_fract_z
_atom_site_U_iso_or_equiv
_atom_site_adp_type
_atom_site_occupancy
_atom_site_symmetry_multiplicity
_atom_site_calc_flag
_atom_site_refinement_flags
Zn1 Zn 1.0000 0.37147(4) 0.2500 0.01339(14) Uani 1 2 d S
Cl1 Cl 0.67331(3) 0.09474(8) 0.19957(3) 0.02365(18) Uani 1 1 d .
S1 S 0.99459(3) 0.56373(7) 0.09007(3) 0.01991(17) Uani 1 1 d .
S2 S 1.01506(3) 0.86847(7) 0.17186(2) 0.01855(17) Uani 1 1 d .
S3 S 0.85609(3) 0.73189(7) 0.17280(2) 0.01858(17) Uani 1 1 d .
O1 O 0.92908(9) 0.35977(18) 0.17750(7) 0.0152(4) Uani 1 1 d .
N1 N 0.83874(11) 0.4923(2) 0.08184(8) 0.0152(4) Uani 1 1 d .
H1A H 0.8752(14) 0.510(3) 0.1094(11) 0.017 Uiso 1 1 d .
N2 N 0.92067(10) 0.2791(2) 0.27574(8) 0.0142(4) Uani 1 1 d .
C1 C 0.75367(12) 0.2248(3) 0.14522(10) 0.0162(5) Uani 1 1 d .
H1 H 0.7156 0.2143 0.1150 0.019 Uiso 1 1 calc R
C2 C 0.74887(12) 0.1788(3) 0.19440(10) 0.0163(5) Uani 1 1 d .
C3 C 0.80365(12) 0.1957(3) 0.24069(10) 0.0148(5) Uani 1 1 d .
C4 C 0.80358(13) 0.1502(3) 0.29318(10) 0.0183(5) Uani 1 1 d .
H4 H 0.7644 0.1048 0.2996 0.022 Uiso 1 1 calc R
C5 C 0.86066(13) 0.1724(3) 0.33452(10) 0.0195(6) Uani 1 1 d .
H5 H 0.8610 0.1439 0.3699 0.023 Uiso 1 1 calc R
C6 C 0.91871(13) 0.2374(3) 0.32426(10) 0.0177(5) Uani 1 1 d .
H6 H 0.9579 0.2519 0.3532 0.021 Uiso 1 1 calc R
C7 C 0.86417(12) 0.2601(3) 0.23396(9) 0.0130(5) Uani 1 1 d .
C8 C 0.87099(12) 0.3054(3) 0.18222(9) 0.0121(5) Uani 1 1 d .
C9 C 0.81458(12) 0.2875(3) 0.13881(9) 0.0142(5) Uani 1 1 d .
C10 C 0.82239(12) 0.3292(3) 0.08446(9) 0.0153(5) Uani 1 1 d .
H10A H 0.7797 0.3064 0.0570 0.018 Uiso 1 1 calc R
H10B H 0.8594 0.2696 0.0765 0.018 Uiso 1 1 calc R
C11 C 0.85912(13) 0.5279(3) 0.03140(10) 0.0216(6) Uani 1 1 d .
H11A H 0.8545 0.6358 0.0246 0.026 Uiso 1 1 calc R
H11B H 0.8278 0.4767 0.0009 0.026 Uiso 1 1 calc R
C12 C 0.93195(14) 0.4814(3) 0.03464(10) 0.0236(6) Uani 1 1 d .
H12A H 0.9429 0.5092 0.0008 0.028 Uiso 1 1 calc R
H12B H 0.9352 0.3723 0.0380 0.028 Uiso 1 1 calc R
C13 C 0.99311(13) 0.7538(3) 0.06705(10) 0.0198(6) Uani 1 1 d .
H13A H 1.0087 0.7571 0.0339 0.024 Uiso 1 1 calc R
H13B H 0.9458 0.7917 0.0585 0.024 Uiso 1 1 calc R
C14 C 1.03834(13) 0.8520(3) 0.10892(10) 0.0193(6) Uani 1 1 d .
H14A H 1.0385 0.9523 0.0936 0.023 Uiso 1 1 calc R
H14B H 1.0855 0.8134 0.1167 0.023 Uiso 1 1 calc R
C15 C 0.93525(12) 0.9688(3) 0.15108(10) 0.0194(5) Uani 1 1 d .
H15A H 0.9443 1.0762 0.1562 0.023 Uiso 1 1 calc R
H15B H 0.9146 0.9512 0.1125 0.023 Uiso 1 1 calc R
C16 C 0.88487(13) 0.9215(3) 0.18264(10) 0.0196(6) Uani 1 1 d .
H16A H 0.8446 0.9873 0.1726 0.023 Uiso 1 1 calc R
H16B H 0.9066 0.9368 0.2212 0.023 Uiso 1 1 calc R
C17 C 0.80025(13) 0.7417(3) 0.10609(10) 0.0202(6) Uani 1 1 d .
H17A H 0.7594 0.8011 0.1063 0.024 Uiso 1 1 calc R
H17B H 0.8240 0.7903 0.0818 0.024 Uiso 1 1 calc R
C18 C 0.77916(12) 0.5864(3) 0.08641(10) 0.0175(5) Uani 1 1 d .
H18A H 0.7564 0.5382 0.1114 0.021 Uiso 1 1 calc R
H18B H 0.7458 0.5923 0.0509 0.021 Uiso 1 1 calc R
B1 B 0.62723(15) 0.4392(3) 0.00185(11) 0.0186(6) Uani 1 1 d .
F1 F 0.56579(7) 0.40130(17) -0.03401(6) 0.0225(3) Uani 1 1 d .
F2 F 0.61853(8) 0.5553(2) 0.03428(6) 0.0323(4) Uani 1 1 d .
F3 F 0.67409(8) 0.48216(18) -0.02678(6) 0.0254(4) Uani 1 1 d .
F4 F 0.65314(8) 0.31495(19) 0.03276(6) 0.0290(4) Uani 1 1 d .
O2 O 1.0000 0.5919(3) 0.2500 0.0288(7) Uani 1 2 d S
H2A H 1.0009(19) 0.639(4) 0.2745(13) 0.035 Uiso 1 1 d .

loop_
_atom_site_aniso_label
_atom_site_aniso_U_11
_atom_site_aniso_U_22
_atom_site_aniso_U_33
_atom_site_aniso_U_23
_atom_site_aniso_U_13
_atom_site_aniso_U_12
Zn1 0.0119(2) 0.0149(2) 0.0139(2) 0.000 0.00423(17) 0.000
Cl1 0.0147(3) 0.0343(4) 0.0227(3) 0.0052(3) 0.0062(3) -0.0064(3)
S1 0.0181(3) 0.0185(4) 0.0252(3) 0.0017(3) 0.0094(3) -0.0012(3)
S2 0.0167(3) 0.0217(4) 0.0174(3) 0.0004(3) 0.0048(3) -0.0008(3)
S3 0.0184(3) 0.0201(4) 0.0176(3) 0.0031(3) 0.0054(3) -0.0022(3)
O1 0.0131(8) 0.0189(9) 0.0156(8) 0.0005(7) 0.0076(7) -0.0029(7)
N1 0.0127(10) 0.0202(12) 0.0122(9) 0.0012(9) 0.0026(8) -0.0036(9)
N2 0.0142(10) 0.0142(10) 0.0146(10) -0.0004(8) 0.0044(8) 0.0032(9)
C1 0.0140(12) 0.0177(13) 0.0167(12) 0.0001(10) 0.0034(10) 0.0005(11)
C2 0.0098(11) 0.0196(13) 0.0209(12) -0.0003(11) 0.0065(10) -0.0012(11)
C3 0.0148(12) 0.0140(13) 0.0174(12) 0.0010(10) 0.0075(10) 0.0014(11)
C4 0.0137(12) 0.0230(14) 0.0208(13) 0.0035(11) 0.0089(11) 0.0038(11)
C5 0.0188(13) 0.0265(14) 0.0155(12) 0.0058(11) 0.0089(11) 0.0065(12)
C6 0.0175(12) 0.0204(14) 0.0151(11) 0.0010(10) 0.0040(10) 0.0048(11)
C7 0.0139(12) 0.0122(12) 0.0146(11) -0.0012(10) 0.0067(10) 0.0035(10)
C8 0.0131(11) 0.0109(12) 0.0142(11) -0.0016(10) 0.0068(10) 0.0011(10)
C9 0.0146(12) 0.0131(12) 0.0162(12) 0.0012(10) 0.0065(10) 0.0007(10)
C10 0.0159(12) 0.0163(13) 0.0138(11) -0.0014(10) 0.0045(10) -0.0015(11)
C11 0.0240(14) 0.0286(15) 0.0135(11) 0.0012(11) 0.0072(11) -0.0083(12)
C12 0.0281(14) 0.0247(15) 0.0232(13) -0.0057(12) 0.0158(12) -0.0075(12)
C13 0.0226(13) 0.0192(13) 0.0197(13) 0.0021(11) 0.0094(11) -0.0011(11)
C14 0.0164(13) 0.0224(14) 0.0214(13) 0.0004(11) 0.0088(11) -0.0012(11)
C15 0.0180(13) 0.0174(13) 0.0234(13) -0.0012(11) 0.0064(11) -0.0016(11)
C16 0.0209(13) 0.0208(14) 0.0182(12) -0.0040(11) 0.0070(11) -0.0004(11)
C17 0.0169(12) 0.0205(14) 0.0205(13) 0.0027(11) 0.0002(11) -0.0003(11)
C18 0.0108(12) 0.0195(13) 0.0211(12) 0.0033(11) 0.0022(10) -0.0003(11)
B1 0.0167(14) 0.0245(16) 0.0137(13) 0.0017(12) 0.0022(11) -0.0016(13)
F1 0.0182(8) 0.0262(8) 0.0207(7) 0.0033(7) 0.0008(6) -0.0023(7)
F2 0.0276(9) 0.0393(10) 0.0300(9) -0.0143(8) 0.0077(7) -0.0009(8)
F3 0.0249(8) 0.0353(9) 0.0174(7) -0.0006(7) 0.0082(7) -0.0118(7)
F4 0.0250(8) 0.0340(10) 0.0253(8) 0.0124(8) 0.0019(7) 0.0021(8)
O2 0.0441(18) 0.0167(15) 0.0195(14) 0.000 -0.0023(14) 0.000

loop_
_atom_type_symbol
_atom_type_description
_atom_type_scat_dispersion_real
_atom_type_scat_dispersion_imag
_atom_type_scat_source
C C 0.0033 0.0016 'International Tables Vol C Tables 4.2.6.8 and 6.1.1.4'
H H 0.0000 0.0000 'International Tables Vol C Tables 4.2.6.8 and 6.1.1.4'
B B 0.0013 0.0007 'International Tables Vol C Tables 4.2.6.8 and 6.1.1.4'
N N 0.0061 0.0033 'International Tables Vol C Tables 4.2.6.8 and 6.1.1.4'
O O 0.0106 0.0060 'International Tables Vol C Tables 4.2.6.8 and 6.1.1.4'
F F 0.0171 0.0103 'International Tables Vol C Tables 4.2.6.8 and 6.1.1.4'
S S 0.1246 0.1234 'International Tables Vol C Tables 4.2.6.8 and 6.1.1.4'
Cl Cl 0.1484 0.1585 'International Tables Vol C Tables 4.2.6.8 and 6.1.1.4'
Zn Zn 0.2839 1.4301 'International Tables Vol C Tables 4.2.6.8 and 6.1.1.4'

loop_
_geom_angle_atom_site_label_1
_geom_angle_atom_site_label_2
_geom_angle_atom_site_label_3
_geom_angle
_geom_angle_site_symmetry_1
_geom_angle_site_symmetry_3
O2 Zn1 O1 92.96(5) . .
O2 Zn1 O1 92.96(5) . 2_755
O1 Zn1 O1 174.09(9) . 2_755
O2 Zn1 N2 113.69(6) . .
O1 Zn1 N2 81.58(7) . .
O1 Zn1 N2 96.03(7) 2_755 .
O2 Zn1 N2 113.69(6) . 2_755
O1 Zn1 N2 96.03(7) . 2_755
O1 Zn1 N2 81.58(7) 2_755 2_755
N2 Zn1 N2 132.62(11) . 2_755
C12 S1 C13 100.41(13) . .
C15 S2 C14 101.46(12) . .
C17 S3 C16 100.84(12) . .
C8 O1 Zn1 111.61(14) . .
C6 N2 C7 119.2(2) . .
C6 N2 Zn1 129.75(18) . .
C7 N2 Zn1 111.07(15) . .
C11 N1 C18 110.96(19) . .
C11 N1 C10 111.08(19) . .
C18 N1 C10 110.68(18) . .
C2 C1 C9 120.7(2) . .
C1 C2 C3 121.6(2) . .
C1 C2 Cl1 118.8(2) . .
C3 C2 Cl1 119.63(18) . .
C7 C3 C2 117.3(2) . .
C7 C3 C4 117.2(2) . .
C2 C3 C4 125.5(2) . .
C5 C4 C3 119.4(2) . .
C4 C5 C6 119.7(2) . .
N2 C6 C5 122.4(2) . .
N2 C7 C3 122.2(2) . .
N2 C7 C8 115.7(2) . .
C3 C7 C8 122.1(2) . .
O1 C8 C9 122.7(2) . .
O1 C8 C7 120.0(2) . .
C9 C8 C7 117.3(2) . .
C8 C9 C1 121.1(2) . .
C8 C9 C10 117.4(2) . .
C1 C9 C10 121.5(2) . .
C9 C10 N1 111.29(19) . .
N1 C11 C12 112.3(2) . .
C11 C12 S1 113.77(18) . .
C14 C13 S1 111.37(18) . .
C13 C14 S2 115.99(17) . .
C16 C15 S2 112.06(18) . .
C15 C16 S3 115.27(18) . .
C18 C17 S3 109.17(18) . .
N1 C18 C17 112.6(2) . .
F2 B1 F1 110.9(2) . .
F2 B1 F4 110.5(2) . .
F1 B1 F4 108.8(2) . .
F2 B1 F3 108.9(2) . .
F1 B1 F3 109.3(2) . .
F4 B1 F3 108.5(2) . .

loop_
_geom_bond_atom_site_label_1
_geom_bond_atom_site_label_2
_geom_bond_distance
_geom_bond_site_symmetry_2
Zn1 O2 1.990(3) .
Zn1 O1 2.0487(17) .
Zn1 O1 2.0487(17) 2_755
Zn1 N2 2.076(2) .
Zn1 N2 2.076(2) 2_755
Cl1 C2 1.751(2) .
S1 C12 1.811(3) .
S1 C13 1.815(3) .
S2 C15 1.814(3) .
S2 C14 1.819(2) .
S3 C17 1.804(3) .
S3 C16 1.807(3) .
O1 C8 1.315(3) .
N1 C11 1.506(3) .
N1 C18 1.510(3) .
N1 C10 1.516(3) .
N2 C6 1.322(3) .
N2 C7 1.367(3) .
C1 C2 1.368(3) .
C1 C9 1.412(3) .
C2 C3 1.415(3) .
C3 C7 1.413(3) .
C3 C4 1.421(3) .
C4 C5 1.372(4) .
C5 C6 1.406(3) .
C7 C8 1.442(3) .
C8 C9 1.389(3) .
C9 C10 1.505(3) .
C11 C12 1.521(4) .
C13 C14 1.511(4) .
C15 C16 1.530(3) .
C17 C18 1.515(4) .
B1 F2 1.383(3) .
B1 F1 1.391(3) .
B1 F4 1.399(3) .
B1 F3 1.408(3) .

loop_
_geom_hbond_atom_site_label_D
_geom_hbond_atom_site_label_H
_geom_hbond_atom_site_label_A
_geom_hbond_distance_DH
_geom_hbond_distance_HA
_geom_hbond_distance_DA
_geom_hbond_angle_DHA
_geom_hbond_site_symmetry_A
N1 H1A O1 0.90(3) 2.26(3) 2.926(3) 130(2) .
N1 H1A S1 0.90(3) 2.65(3) 3.188(2) 119(2) .
N1 H1A S3 0.90(3) 2.68(3) 3.149(2) 113(2) .
O2 H2A S2 0.76(3) 2.56(3) 3.280(2) 158(3) 2_755
O2 H2A S3 0.76(3) 2.99(4) 3.3316(14) 110(3) 2_755
